data_2225827
loop_
_publ_author_name
'Tadbuppa, Primjira P.'
'Tiekink, Edward R. T.'

_publ_section_title
;
 [<i>O</i>-Ethyl
 (<i>Z</i>)-<i>N</i>-(2-chlorophenyl)thiocarbamato-\k<i>S</i>](tricyclohexylphosphine-\k<i>P</i>)gold(I)
;
_journal_coeditor_code EZ2205
_journal_issue 5
_journal_name_full 'Acta Crystallographica Section E'
_journal_page_first m498
_journal_paper_doi 10.1107/S160053681001189X
_journal_volume 66
_journal_year 2010
_chemical_formula_iupac '[Au (C9 H9 Cl N O S) (C18 H33 P)]'
_chemical_formula_moiety 'C27 H42 Au Cl N O P S'
_chemical_formula_sum 'C27 H42 Au Cl N O P S'
_chemical_formula_weight 692.06
_chemical_name_systematic
;
[<i>O</i>-Ethyl (<i>Z</i>)-<i>N</i>-(2-chlorophenyl)thiocarbamato-
\k<i>S</i>](tricyclohexylphosphine-\k<i>P</i>)gold(I)
;
_space_group_IT_number 14
_symmetry_cell_setting monoclinic
_symmetry_space_group_name_Hall '-P 2yn'
_symmetry_space_group_name_H-M 'P 1 21/n 1'
_atom_sites_solution_hydrogens geom
_atom_sites_solution_primary direct
_atom_sites_solution_secondary difmap
_audit_creation_method SHELXL-97
_cell_angle_alpha 90
_cell_angle_beta 108.892(2)
_cell_angle_gamma 90
_cell_formula_units_Z 4
_cell_length_a 12.0513(11)
_cell_length_b 18.2460(16)
_cell_length_c 13.9712(12)
_cell_measurement_reflns_used 4436
_cell_measurement_temperature 223(2)
_cell_measurement_theta_max 25.0
_cell_measurement_theta_min 2.1
_cell_volume 2906.6(4)
_computing_cell_refinement 'SAINT (Bruker, 2000)'
_computing_data_collection 'SMART (Bruker, 2000)'
_computing_data_reduction 'SAINT (Bruker, 2000)'
_computing_molecular_graphics 'ORTEP-3 (Farrugia, 1997) and DIAMOND (Brandenburg, 2006)'
_computing_publication_material 'publCIF (Westrip, 2010)'
_computing_structure_refinement 'SHELXL97 (Sheldrick, 2008)'
_computing_structure_solution 'PATTY in DIRDIF92 (Beurskens <i>et al.</i>,  1992)'
_diffrn_ambient_temperature 223(2)
_diffrn_measured_fraction_theta_full 0.998
_diffrn_measured_fraction_theta_max 0.998
_diffrn_measurement_device_type 'Bruker SMART CCD'
_diffrn_measurement_method '\w scans'
_diffrn_radiation_monochromator graphite
_diffrn_radiation_source 'fine-focus sealed tube'
_diffrn_radiation_type MoK\a
_diffrn_radiation_wavelength 0.71069
_diffrn_reflns_av_R_equivalents 0.045
_diffrn_reflns_av_sigmaI/netI 0.051
_diffrn_reflns_limit_h_max 14
_diffrn_reflns_limit_h_min -15
_diffrn_reflns_limit_k_max 23
_diffrn_reflns_limit_k_min -22
_diffrn_reflns_limit_l_max 18
_diffrn_reflns_limit_l_min -18
_diffrn_reflns_number 20508
_diffrn_reflns_theta_full 27.5
_diffrn_reflns_theta_max 27.5
_diffrn_reflns_theta_min 1.9
_diffrn_standards_decay_% 0
_diffrn_standards_number 0
_exptl_absorpt_coefficient_mu 5.299
_exptl_absorpt_correction_T_max 1.000
_exptl_absorpt_correction_T_min 0.294
_exptl_absorpt_correction_type multi-scan
_exptl_absorpt_process_details '(SADABS; Bruker, 2000)'
_exptl_crystal_colour colourless
_exptl_crystal_density_diffrn 1.581
_exptl_crystal_density_method 'not measured'
_exptl_crystal_description block
_exptl_crystal_F_000 1384
_exptl_crystal_size_max 0.16
_exptl_crystal_size_mid 0.13
_exptl_crystal_size_min 0.08
_refine_diff_density_max 1.09
_refine_diff_density_min -0.76
_refine_ls_extinction_method none
_refine_ls_goodness_of_fit_ref 1.07
_refine_ls_hydrogen_treatment constr
_refine_ls_matrix_type full
_refine_ls_number_parameters 307
_refine_ls_number_reflns 6663
_refine_ls_number_restraints 4
_refine_ls_restrained_S_all 1.07
_refine_ls_R_factor_all 0.056
_refine_ls_R_factor_gt 0.037
_refine_ls_shift/su_max 0.002
_refine_ls_shift/su_mean 0.000
_refine_ls_structure_factor_coef Fsqd
_refine_ls_weighting_details 'calc w=1/[\s^2^(Fo^2^)+(0.0581P)^2^] where P=(Fo^2^+2Fc^2^)/3'
_refine_ls_weighting_scheme calc
_refine_ls_wR_factor_gt 0.092
_refine_ls_wR_factor_ref 0.113
_reflns_number_gt 5016
_reflns_number_total 6663
_reflns_threshold_expression I>2\s(I)
_cod_data_source_file ez2205.cif
_cod_data_source_block I
_cod_original_sg_symbol_H-M 'P 21/n'
_cod_database_code 2225827
_cod_database_fobs_code 2225827

loop_
_symmetry_equiv_pos_as_xyz
'x, y, z'
'-x+1/2, y+1/2, -z+1/2'
'-x, -y, -z'
'x-1/2, -y-1/2, z-1/2'

loop_
_atom_site_type_symbol
_atom_site_label
_atom_site_fract_x
_atom_site_fract_y
_atom_site_fract_z
_atom_site_U_iso_or_equiv
_atom_site_adp_type
_atom_site_calc_flag
_atom_site_refinement_flags
_atom_site_occupancy
_atom_site_disorder_assembly
_atom_site_disorder_group
Au Au 0.529378(18) 0.173673(11) 0.875172(14) 0.04429(9) Uani d . 1 . .
Cl Cl1 0.42395(18) 0.22916(13) 1.26094(19) 0.1023(7) Uani d . 1 . .
S S1 0.59973(15) 0.18353(8) 1.04903(11) 0.0560(4) Uani d . 1 A .
P P1 0.45520(12) 0.16794(7) 0.70427(10) 0.0395(3) Uani d . 1 . .
N N1 0.5235(5) 0.1057(3) 1.1784(4) 0.0663(15) Uani d . 1 A .
C C1 0.5164(6) 0.1201(3) 1.0884(5) 0.0610(16) Uani d . 1 . .
C C2 0.6046(6) 0.1433(3) 1.2587(4) 0.0581(15) Uani d . 1 . .
C C3 0.5696(6) 0.2006(4) 1.3065(5) 0.0594(15) Uani d . 1 A .
C C4 0.6477(7) 0.2369(4) 1.3876(5) 0.0692(18) Uani d . 1 . .
H H4 0.6220 0.2760 1.4190 0.083 Uiso calc R 1 A .
C C5 0.7621(7) 0.2153(4) 1.4216(5) 0.0707(19) Uani d . 1 A .
H H5 0.8159 0.2400 1.4762 0.085 Uiso calc R 1 . .
C C6 0.7986(7) 0.1581(4) 1.3767(5) 0.073(2) Uani d . 1 . .
H H6 0.8773 0.1428 1.4009 0.087 Uiso calc R 1 A .
C C7 0.7210(6) 0.1229(4) 1.2964(5) 0.0693(17) Uani d . 1 A .
H H7 0.7476 0.0837 1.2660 0.083 Uiso calc R 1 . .
O O1A 0.4364(5) 0.0846(2) 1.0101(3) 0.0862(17) Uani d PD 0.50 A 1
C C8A 0.3522(11) 0.0437(7) 1.0452(10) 0.070(4) Uani d PD 0.50 A 1
H H8A1 0.3905 0.0004 1.0831 0.083 Uiso calc PR 0.50 A 1
H H8A2 0.3253 0.0746 1.0907 0.083 Uiso calc PR 0.50 A 1
C C9A 0.2477(12) 0.0201(8) 0.9560(10) 0.078(3) Uani d PD 0.50 A 1
H H9A1 0.1995 0.0625 0.9281 0.116 Uiso calc PR 0.50 A 1
H H9A2 0.2017 -0.0155 0.9785 0.116 Uiso calc PR 0.50 A 1
H H9A3 0.2752 -0.0017 0.9045 0.116 Uiso calc PR 0.50 A 1
O O1B 0.4364(5) 0.0846(2) 1.0101(3) 0.0862(17) Uani d PD 0.50 A 2
C C8B 0.3756(12) 0.0190(5) 1.0270(13) 0.070(4) Uani d PD 0.50 A 2
H H8B1 0.4211 -0.0080 1.0876 0.083 Uiso calc PR 0.50 A 2
H H8B2 0.3530 -0.0137 0.9682 0.083 Uiso calc PR 0.50 A 2
C C9B 0.2715(13) 0.0587(8) 1.0410(12) 0.078(3) Uani d PD 0.50 A 2
H H9B1 0.2951 0.0823 1.1068 0.116 Uiso calc PR 0.50 A 2
H H9B2 0.2094 0.0238 1.0367 0.116 Uiso calc PR 0.50 A 2
H H9B3 0.2434 0.0955 0.9886 0.116 Uiso calc PR 0.50 A 2
C C10 0.3110(5) 0.1225(4) 0.6683(4) 0.0550(14) Uani d . 1 . .
H H10 0.3306 0.0707 0.6873 0.066 Uiso calc R 1 . .
C C11 0.2437(5) 0.1186(3) 0.5555(4) 0.0473(12) Uani d . 1 . .
H H11A 0.2281 0.1685 0.5285 0.057 Uiso calc R 1 . .
H H11B 0.2924 0.0941 0.5210 0.057 Uiso calc R 1 . .
C C12 0.1291(6) 0.0781(5) 0.5329(5) 0.079(2) Uani d . 1 . .
H H12A 0.0834 0.0864 0.4617 0.094 Uiso calc R 1 . .
H H12B 0.1461 0.0255 0.5413 0.094 Uiso calc R 1 . .
C C13 0.0565(6) 0.0979(5) 0.5947(5) 0.083(2) Uani d . 1 . .
H H13A -0.0070 0.0621 0.5834 0.100 Uiso calc R 1 . .
H H13B 0.0208 0.1460 0.5730 0.100 Uiso calc R 1 . .
C C14 0.1252(6) 0.1008(4) 0.7069(5) 0.0602(16) Uani d . 1 . .
H H14A 0.0757 0.1227 0.7428 0.072 Uiso calc R 1 . .
H H14B 0.1441 0.0507 0.7321 0.072 Uiso calc R 1 . .
C C15 0.2376(6) 0.1444(4) 0.7308(5) 0.0644(16) Uani d . 1 . .
H H15A 0.2183 0.1966 0.7198 0.077 Uiso calc R 1 . .
H H15B 0.2830 0.1378 0.8024 0.077 Uiso calc R 1 . .
C C16 0.4327(6) 0.2590(3) 0.6469(4) 0.0536(14) Uani d . 1 . .
H H16 0.3527 0.2735 0.6447 0.064 Uiso calc R 1 . .
C C17 0.4317(6) 0.2634(4) 0.5363(5) 0.0648(17) Uani d . 1 . .
H H17A 0.5074 0.2464 0.5328 0.078 Uiso calc R 1 . .
H H17B 0.3707 0.2308 0.4943 0.078 Uiso calc R 1 . .
C C18 0.4091(9) 0.3410(4) 0.4943(7) 0.088(3) Uani d . 1 . .
H H18A 0.4169 0.3421 0.4266 0.106 Uiso calc R 1 . .
H H18B 0.3287 0.3553 0.4880 0.106 Uiso calc R 1 . .
C C19 0.4925(10) 0.3944(5) 0.5605(9) 0.125(4) Uani d . 1 . .
H H19A 0.4737 0.4438 0.5324 0.150 Uiso calc R 1 . .
H H19B 0.5724 0.3826 0.5620 0.150 Uiso calc R 1 . .
C C20 0.4871(10) 0.3932(4) 0.6706(8) 0.111(3) Uani d . 1 . .
H H20A 0.5444 0.4278 0.7129 0.134 Uiso calc R 1 . .
H H20B 0.4088 0.4082 0.6702 0.134 Uiso calc R 1 . .
C C21 0.5138(9) 0.3155(4) 0.7145(7) 0.096(3) Uani d . 1 . .
H H21A 0.5953 0.3030 0.7222 0.115 Uiso calc R 1 . .
H H21B 0.5048 0.3142 0.7818 0.115 Uiso calc R 1 . .
C C22 0.5459(5) 0.1134(3) 0.6470(4) 0.0447(12) Uani d . 1 . .
H H22 0.5119 0.1177 0.5725 0.054 Uiso calc R 1 . .
C C23 0.6710(6) 0.1432(4) 0.6789(6) 0.0699(17) Uani d . 1 . .
H H23A 0.6698 0.1934 0.6535 0.084 Uiso calc R 1 . .
H H23B 0.7028 0.1449 0.7529 0.084 Uiso calc R 1 . .
C C24 0.7504(7) 0.0962(5) 0.6385(6) 0.086(2) Uani d . 1 . .
H H24A 0.7234 0.0985 0.5644 0.104 Uiso calc R 1 . .
H H24B 0.8306 0.1155 0.6632 0.104 Uiso calc R 1 . .
C C25 0.7504(7) 0.0176(5) 0.6717(5) 0.090(3) Uani d . 1 . .
H H25A 0.8002 -0.0118 0.6433 0.109 Uiso calc R 1 . .
H H25B 0.7828 0.0148 0.7456 0.109 Uiso calc R 1 . .
C C26 0.6284(7) -0.0126(4) 0.6372(5) 0.0731(19) Uani d . 1 . .
H H26A 0.6300 -0.0631 0.6616 0.088 Uiso calc R 1 . .
H H26B 0.5992 -0.0138 0.5631 0.088 Uiso calc R 1 . .
C C27 0.5449(6) 0.0325(3) 0.6751(5) 0.0597(16) Uani d . 1 . .
H H27A 0.5676 0.0279 0.7489 0.072 Uiso calc R 1 . .
H H27B 0.4652 0.0131 0.6460 0.072 Uiso calc R 1 . .

loop_
_atom_site_aniso_label
_atom_site_aniso_U_11
_atom_site_aniso_U_22
_atom_site_aniso_U_33
_atom_site_aniso_U_12
_atom_site_aniso_U_13
_atom_site_aniso_U_23
Au 0.04234(14) 0.04968(14) 0.03387(12) -0.00306(9) 0.00269(9) -0.00253(8)
Cl1 0.0602(12) 0.1215(18) 0.1212(18) 0.0090(11) 0.0236(12) 0.0049(14)
S1 0.0604(9) 0.0607(9) 0.0355(7) -0.0221(7) -0.0003(6) -0.0001(6)
P1 0.0340(7) 0.0486(7) 0.0338(6) -0.0022(5) 0.0080(5) -0.0011(5)
N1 0.070(4) 0.070(3) 0.046(3) -0.019(3) 0.001(3) 0.018(2)
C1 0.064(4) 0.048(3) 0.053(3) -0.018(3) -0.007(3) 0.012(3)
C2 0.058(4) 0.063(4) 0.046(3) -0.013(3) 0.007(3) 0.017(3)
C3 0.055(4) 0.070(4) 0.053(3) -0.002(3) 0.018(3) 0.020(3)
C4 0.079(5) 0.081(5) 0.053(4) -0.016(4) 0.030(4) -0.001(3)
C5 0.073(5) 0.095(5) 0.038(3) -0.018(4) 0.008(3) 0.005(3)
C6 0.060(4) 0.098(5) 0.048(4) 0.008(4) -0.001(3) 0.011(3)
C7 0.065(4) 0.073(4) 0.058(4) 0.008(3) 0.005(3) 0.008(3)
O1A 0.101(4) 0.070(3) 0.057(3) -0.044(3) -0.019(3) 0.014(2)
C8A 0.094(8) 0.018(6) 0.074(7) -0.022(6) -0.003(5) -0.001(6)
C9A 0.076(7) 0.080(7) 0.079(7) -0.030(6) 0.027(6) -0.009(5)
O1B 0.101(4) 0.070(3) 0.057(3) -0.044(3) -0.019(3) 0.014(2)
C8B 0.094(8) 0.018(6) 0.074(7) -0.022(6) -0.003(5) -0.001(6)
C9B 0.076(7) 0.080(7) 0.079(7) -0.030(6) 0.027(6) -0.009(5)
C10 0.041(3) 0.082(4) 0.040(3) -0.010(3) 0.010(2) -0.012(3)
C11 0.043(3) 0.057(3) 0.038(3) -0.001(2) 0.008(2) -0.007(2)
C12 0.050(4) 0.115(6) 0.067(4) -0.016(4) 0.013(3) -0.039(4)
C13 0.058(4) 0.119(6) 0.070(5) -0.028(4) 0.017(4) -0.022(4)
C14 0.054(4) 0.071(4) 0.063(4) -0.015(3) 0.029(3) -0.011(3)
C15 0.057(4) 0.091(4) 0.045(3) -0.018(4) 0.016(3) -0.008(3)
C16 0.057(4) 0.056(3) 0.045(3) 0.004(3) 0.013(3) 0.004(3)
C17 0.073(5) 0.070(4) 0.057(4) 0.000(3) 0.028(3) 0.018(3)
C18 0.106(7) 0.077(5) 0.086(6) 0.017(5) 0.035(5) 0.038(4)
C19 0.123(9) 0.087(6) 0.162(10) -0.022(6) 0.043(8) 0.063(6)
C20 0.136(9) 0.052(4) 0.126(8) -0.035(5) 0.015(7) 0.009(5)
C21 0.116(8) 0.065(5) 0.090(6) -0.027(4) 0.009(6) 0.005(4)
C22 0.040(3) 0.055(3) 0.041(3) 0.002(2) 0.014(2) 0.000(2)
C23 0.049(4) 0.079(4) 0.087(5) -0.002(3) 0.029(4) -0.003(4)
C24 0.055(4) 0.112(6) 0.097(6) 0.022(4) 0.033(4) -0.001(5)
C25 0.079(5) 0.133(7) 0.060(4) 0.061(5) 0.022(4) 0.007(4)
C26 0.085(5) 0.063(4) 0.074(4) 0.026(4) 0.029(4) 0.006(3)
C27 0.071(4) 0.058(4) 0.055(3) 0.016(3) 0.028(3) 0.009(3)

loop_
_atom_type_symbol
_atom_type_description
_atom_type_scat_dispersion_real
_atom_type_scat_dispersion_imag
_atom_type_scat_source
C C 0.0033 0.0016 'International Tables Vol C Tables 4.2.6.8 and 6.1.1.4'
H H 0.0000 0.0000 'International Tables Vol C Tables 4.2.6.8 and 6.1.1.4'
Au Au -2.0133 8.8022 'International Tables Vol C Tables 4.2.6.8 and 6.1.1.4'
Cl Cl 0.1484 0.1585 'International Tables Vol C Tables 4.2.6.8 and 6.1.1.4'
N N 0.0061 0.0033 'International Tables Vol C Tables 4.2.6.8 and 6.1.1.4'
O O 0.0106 0.0060 'International Tables Vol C Tables 4.2.6.8 and 6.1.1.4'
P P 0.1023 0.0942 'International Tables Vol C Tables 4.2.6.8 and 6.1.1.4'
S S 0.1246 0.1234 'International Tables Vol C Tables 4.2.6.8 and 6.1.1.4'

loop_
_geom_angle_atom_site_label_1
_geom_angle_atom_site_label_2
_geom_angle_atom_site_label_3
_geom_angle_site_symmetry_1
_geom_angle_site_symmetry_3
_geom_angle
_geom_angle_publ_flag
P1 Au S1 . . 177.62(5) ?
C1 S1 Au . . 103.2(2) ?
C16 P1 C10 . . 107.2(3) ?
C16 P1 C22 . . 109.0(3) ?
C10 P1 C22 . . 106.1(3) ?
C16 P1 Au . . 111.85(18) ?
C10 P1 Au . . 108.91(18) ?
C22 P1 Au . . 113.32(18) ?
C1 N1 C2 . . 119.9(5) ?
N1 C1 O1B . . 120.2(5) ?
N1 C1 O1A . . 120.2(5) ?
O1B C1 O1A . . 0.0(4) ?
N1 C1 S1 . . 126.6(5) ?
O1B C1 S1 . . 113.2(4) ?
O1A C1 S1 . . 113.2(4) ?
C3 C2 C7 . . 116.9(6) ?
C3 C2 N1 . . 121.0(6) ?
C7 C2 N1 . . 122.1(7) ?
C2 C3 C4 . . 121.7(6) ?
C2 C3 Cl1 . . 118.7(5) ?
C4 C3 Cl1 . . 119.6(6) ?
C5 C4 C3 . . 119.3(7) ?
C5 C4 H4 . . 120.3 ?
C3 C4 H4 . . 120.3 ?
C6 C5 C4 . . 120.1(6) ?
C6 C5 H5 . . 119.9 ?
C4 C5 H5 . . 119.9 ?
C5 C6 C7 . . 120.1(7) ?
C5 C6 H6 . . 120.0 ?
C7 C6 H6 . . 120.0 ?
C6 C7 C2 . . 121.9(7) ?
C6 C7 H7 . . 119.1 ?
C2 C7 H7 . . 119.1 ?
C1 O1A C8A . . 111.1(6) ?
C9A C8A O1A . . 110.5(9) ?
C9A C8A H8A1 . . 109.6 ?
O1A C8A H8A1 . . 109.6 ?
C9A C8A H8A2 . . 109.6 ?
O1A C8A H8A2 . . 109.6 ?
H8A1 C8A H8A2 . . 108.1 ?
C1 O1B C8B . . 121.3(8) ?
O1B C8B C9B . . 96.3(9) ?
O1B C8B H8B1 . . 112.5 ?
C9B C8B H8B1 . . 112.5 ?
O1B C8B H8B2 . . 112.5 ?
C9B C8B H8B2 . . 112.5 ?
H8B1 C8B H8B2 . . 110.0 ?
C8B C9B H9B1 . . 109.5 ?
C8B C9B H9B2 . . 109.5 ?
H9B1 C9B H9B2 . . 109.5 ?
C8B C9B H9B3 . . 109.5 ?
H9B1 C9B H9B3 . . 109.5 ?
H9B2 C9B H9B3 . . 109.5 ?
C15 C10 C11 . . 113.7(5) ?
C15 C10 P1 . . 114.0(4) ?
C11 C10 P1 . . 116.3(4) ?
C15 C10 H10 . . 103.6 ?
C11 C10 H10 . . 103.6 ?
P1 C10 H10 . . 103.6 ?
C12 C11 C10 . . 112.6(5) ?
C12 C11 H11A . . 109.1 ?
C10 C11 H11A . . 109.1 ?
C12 C11 H11B . . 109.1 ?
C10 C11 H11B . . 109.1 ?
H11A C11 H11B . . 107.8 ?
C13 C12 C11 . . 116.0(5) ?
C13 C12 H12A . . 108.3 ?
C11 C12 H12A . . 108.3 ?
C13 C12 H12B . . 108.3 ?
C11 C12 H12B . . 108.3 ?
H12A C12 H12B . . 107.4 ?
C12 C13 C14 . . 112.9(6) ?
C12 C13 H13A . . 109.0 ?
C14 C13 H13A . . 109.0 ?
C12 C13 H13B . . 109.0 ?
C14 C13 H13B . . 109.0 ?
H13A C13 H13B . . 107.8 ?
C15 C14 C13 . . 113.4(5) ?
C15 C14 H14A . . 108.9 ?
C13 C14 H14A . . 108.9 ?
C15 C14 H14B . . 108.9 ?
C13 C14 H14B . . 108.9 ?
H14A C14 H14B . . 107.7 ?
C10 C15 C14 . . 113.0(5) ?
C10 C15 H15A . . 109.0 ?
C14 C15 H15A . . 109.0 ?
C10 C15 H15B . . 109.0 ?
C14 C15 H15B . . 109.0 ?
H15A C15 H15B . . 107.8 ?
C21 C16 C17 . . 112.4(6) ?
C21 C16 P1 . . 111.7(4) ?
C17 C16 P1 . . 116.0(4) ?
C21 C16 H16 . . 105.2 ?
C17 C16 H16 . . 105.2 ?
P1 C16 H16 . . 105.2 ?
C18 C17 C16 . . 112.1(6) ?
C18 C17 H17A . . 109.2 ?
C16 C17 H17A . . 109.2 ?
C18 C17 H17B . . 109.2 ?
C16 C17 H17B . . 109.2 ?
H17A C17 H17B . . 107.9 ?
C19 C18 C17 . . 111.6(7) ?
C19 C18 H18A . . 109.3 ?
C17 C18 H18A . . 109.3 ?
C19 C18 H18B . . 109.3 ?
C17 C18 H18B . . 109.3 ?
H18A C18 H18B . . 108.0 ?
C18 C19 C20 . . 111.6(7) ?
C18 C19 H19A . . 109.3 ?
C20 C19 H19A . . 109.3 ?
C18 C19 H19B . . 109.3 ?
C20 C19 H19B . . 109.3 ?
H19A C19 H19B . . 108.0 ?
C21 C20 C19 . . 109.6(8) ?
C21 C20 H20A . . 109.7 ?
C19 C20 H20A . . 109.7 ?
C21 C20 H20B . . 109.7 ?
C19 C20 H20B . . 109.7 ?
H20A C20 H20B . . 108.2 ?
C16 C21 C20 . . 111.6(7) ?
C16 C21 H21A . . 109.3 ?
C20 C21 H21A . . 109.3 ?
C16 C21 H21B . . 109.3 ?
C20 C21 H21B . . 109.3 ?
H21A C21 H21B . . 108.0 ?
C23 C22 C27 . . 111.0(5) ?
C23 C22 P1 . . 110.4(4) ?
C27 C22 P1 . . 110.8(4) ?
C23 C22 H22 . . 108.2 ?
C27 C22 H22 . . 108.2 ?
P1 C22 H22 . . 108.2 ?
C24 C23 C22 . . 111.7(6) ?
C24 C23 H23A . . 109.3 ?
C22 C23 H23A . . 109.3 ?
C24 C23 H23B . . 109.3 ?
C22 C23 H23B . . 109.3 ?
H23A C23 H23B . . 107.9 ?
C25 C24 C23 . . 111.0(6) ?
C25 C24 H24A . . 109.4 ?
C23 C24 H24A . . 109.4 ?
C25 C24 H24B . . 109.4 ?
C23 C24 H24B . . 109.4 ?
H24A C24 H24B . . 108.0 ?
C26 C25 C24 . . 110.5(6) ?
C26 C25 H25A . . 109.6 ?
C24 C25 H25A . . 109.6 ?
C26 C25 H25B . . 109.6 ?
C24 C25 H25B . . 109.6 ?
H25A C25 H25B . . 108.1 ?
C25 C26 C27 . . 112.3(6) ?
C25 C26 H26A . . 109.1 ?
C27 C26 H26A . . 109.1 ?
C25 C26 H26B . . 109.1 ?
C27 C26 H26B . . 109.1 ?
H26A C26 H26B . . 107.9 ?
C26 C27 C22 . . 111.8(5) ?
C26 C27 H27A . . 109.3 ?
C22 C27 H27A . . 109.3 ?
C26 C27 H27B . . 109.3 ?
C22 C27 H27B . . 109.3 ?
H27A C27 H27B . . 107.9 ?

loop_
_geom_bond_atom_site_label_1
_geom_bond_atom_site_label_2
_geom_bond_site_symmetry_2
_geom_bond_distance
_geom_bond_publ_flag
Au P1 . 2.2648(13) y
Au S1 . 2.3060(14) y
Cl1 C3 . 1.742(7) ?
S1 C1 . 1.734(6) ?
P1 C16 . 1.826(6) ?
P1 C10 . 1.842(6) ?
P1 C22 . 1.842(5) ?
N1 C1 . 1.261(8) ?
N1 C2 . 1.405(8) ?
C1 O1B . 1.364(7) ?
C1 O1A . 1.364(7) ?
C2 C3 . 1.378(10) ?
C2 C7 . 1.380(9) ?
C3 C4 . 1.384(9) ?
C4 C5 . 1.363(10) ?
C4 H4 . 0.9400 ?
C5 C6 . 1.363(10) ?
C5 H5 . 0.9400 ?
C6 C7 . 1.366(9) ?
C6 H6 . 0.9400 ?
C7 H7 . 0.9400 ?
O1A C8A . 1.466(5) ?
C8A C9A . 1.519(5) ?
C8A H8A1 . 0.9800 ?
C8A H8A2 . 0.9800 ?
C9A H9A1 . 0.9700 ?
C9A H9A2 . 0.9700 ?
C9A H9A3 . 0.9700 ?
O1B C8B . 1.461(5) ?
C8B C9B . 1.515(5) ?
C8B H8B1 . 0.9800 ?
C8B H8B2 . 0.9800 ?
C9B H9B1 . 0.9700 ?
C9B H9B2 . 0.9700 ?
C9B H9B3 . 0.9700 ?
C10 C15 . 1.485(8) ?
C10 C11 . 1.522(7) ?
C10 H10 . 0.9900 ?
C11 C12 . 1.507(8) ?
C11 H11A . 0.9800 ?
C11 H11B . 0.9800 ?
C12 C13 . 1.460(10) ?
C12 H12A . 0.9800 ?
C12 H12B . 0.9800 ?
C13 C14 . 1.518(9) ?
C13 H13A . 0.9800 ?
C13 H13B . 0.9800 ?
C14 C15 . 1.512(8) ?
C14 H14A . 0.9800 ?
C14 H14B . 0.9800 ?
C15 H15A . 0.9800 ?
C15 H15B . 0.9800 ?
C16 C21 . 1.520(9) ?
C16 C17 . 1.544(8) ?
C16 H16 . 0.9900 ?
C17 C18 . 1.523(9) ?
C17 H17A . 0.9800 ?
C17 H17B . 0.9800 ?
C18 C19 . 1.488(13) ?
C18 H18A . 0.9800 ?
C18 H18B . 0.9800 ?
C19 C20 . 1.561(16) ?
C19 H19A . 0.9800 ?
C19 H19B . 0.9800 ?
C20 C21 . 1.537(10) ?
C20 H20A . 0.9800 ?
C20 H20B . 0.9800 ?
C21 H21A . 0.9800 ?
C21 H21B . 0.9800 ?
C22 C23 . 1.528(8) ?
C22 C27 . 1.529(7) ?
C22 H22 . 0.9900 ?
C23 C24 . 1.524(9) ?
C23 H23A . 0.9800 ?
C23 H23B . 0.9800 ?
C24 C25 . 1.507(10) ?
C24 H24A . 0.9800 ?
C24 H24B . 0.9800 ?
C25 C26 . 1.496(11) ?
C25 H25A . 0.9800 ?
C25 H25B . 0.9800 ?
C26 C27 . 1.521(8) ?
C26 H26A . 0.9800 ?
C26 H26B . 0.9800 ?
C27 H27A . 0.9800 ?
C27 H27B . 0.9800 ?

loop_
_geom_torsion_atom_site_label_1
_geom_torsion_atom_site_label_2
_geom_torsion_atom_site_label_3
_geom_torsion_atom_site_label_4
_geom_torsion_site_symmetry_1
_geom_torsion_site_symmetry_2
_geom_torsion_site_symmetry_3
_geom_torsion_site_symmetry_4
_geom_torsion
_geom_torsion_publ_flag
P1 Au S1 C1 . . . . 95.0(12) ?
S1 Au P1 C16 . . . . 40.8(12) ?
S1 Au P1 C10 . . . . -77.6(12) ?
S1 Au P1 C22 . . . . 164.6(12) ?
C2 N1 C1 O1B . . . . -178.9(6) ?
C2 N1 C1 O1A . . . . -178.9(6) ?
C2 N1 C1 S1 . . . . 0.7(10) ?
Au S1 C1 N1 . . . . 179.9(6) ?
Au S1 C1 O1B . . . . -0.5(6) ?
Au S1 C1 O1A . . . . -0.5(6) ?
C1 N1 C2 C3 . . . . 100.5(8) ?
C1 N1 C2 C7 . . . . -82.6(8) ?
C7 C2 C3 C4 . . . . 1.0(9) ?
N1 C2 C3 C4 . . . . 178.0(5) ?
C7 C2 C3 Cl1 . . . . 179.3(5) ?
N1 C2 C3 Cl1 . . . . -3.6(8) ?
C2 C3 C4 C5 . . . . -0.3(9) ?
Cl1 C3 C4 C5 . . . . -178.6(5) ?
C3 C4 C5 C6 . . . . -0.7(10) ?
C4 C5 C6 C7 . . . . 1.0(11) ?
C5 C6 C7 C2 . . . . -0.3(11) ?
C3 C2 C7 C6 . . . . -0.7(10) ?
N1 C2 C7 C6 . . . . -177.7(6) ?
N1 C1 O1A C8A . . . . 11.7(11) ?
O1B C1 O1A C8A . . . . 0E1(4) ?
S1 C1 O1A C8A . . . . -167.9(7) ?
C1 O1A C8A C9A . . . . 166.2(10) ?
N1 C1 O1B C8B . . . . -13.5(12) ?
O1A C1 O1B C8B . . . . 0E1(5) ?
S1 C1 O1B C8B . . . . 166.9(7) ?
C1 O1B C8B C9B . . . . 90.8(12) ?
C16 P1 C10 C15 . . . . -80.8(5) ?
C22 P1 C10 C15 . . . . 162.8(5) ?
Au P1 C10 C15 . . . . 40.4(5) ?
C16 P1 C10 C11 . . . . 54.5(5) ?
C22 P1 C10 C11 . . . . -61.9(5) ?
Au P1 C10 C11 . . . . 175.8(4) ?
C15 C10 C11 C12 . . . . -46.7(8) ?
P1 C10 C11 C12 . . . . 177.8(5) ?
C10 C11 C12 C13 . . . . 46.4(9) ?
C11 C12 C13 C14 . . . . -47.4(10) ?
C12 C13 C14 C15 . . . . 48.6(9) ?
C11 C10 C15 C14 . . . . 49.4(8) ?
P1 C10 C15 C14 . . . . -174.1(5) ?
C13 C14 C15 C10 . . . . -50.1(8) ?
C10 P1 C16 C21 . . . . 144.8(6) ?
C22 P1 C16 C21 . . . . -100.7(6) ?
Au P1 C16 C21 . . . . 25.4(6) ?
C10 P1 C16 C17 . . . . -84.6(5) ?
C22 P1 C16 C17 . . . . 29.9(6) ?
Au P1 C16 C17 . . . . 156.0(4) ?
C21 C16 C17 C18 . . . . -51.3(9) ?
P1 C16 C17 C18 . . . . 178.4(6) ?
C16 C17 C18 C19 . . . . 53.5(10) ?
C17 C18 C19 C20 . . . . -57.1(11) ?
C18 C19 C20 C21 . . . . 57.7(12) ?
C17 C16 C21 C20 . . . . 52.8(10) ?
P1 C16 C21 C20 . . . . -174.8(7) ?
C19 C20 C21 C16 . . . . -55.0(12) ?
C16 P1 C22 C23 . . . . 69.0(5) ?
C10 P1 C22 C23 . . . . -175.8(4) ?
Au P1 C22 C23 . . . . -56.3(5) ?
C16 P1 C22 C27 . . . . -167.6(4) ?
C10 P1 C22 C27 . . . . -52.4(5) ?
Au P1 C22 C27 . . . . 67.1(4) ?
C27 C22 C23 C24 . . . . 52.9(7) ?
P1 C22 C23 C24 . . . . 176.2(5) ?
C22 C23 C24 C25 . . . . -56.3(9) ?
C23 C24 C25 C26 . . . . 57.6(8) ?
C24 C25 C26 C27 . . . . -56.9(8) ?
C25 C26 C27 C22 . . . . 54.2(8) ?
C23 C22 C27 C26 . . . . -51.4(7) ?
P1 C22 C27 C26 . . . . -174.5(5) ?
